data_7056597
loop_
_publ_author_name
'Zhang, Mei-Li'
'Wang, Ji-Jiang'
'Ma, Zhen-Zhen'
'Qiao, Lei'

_publ_section_title
;
 Color tunable entangled coordination polymers based on long flexible
 bis(imidazole) ligands and phenylenediacetate
;
_journal_name_full 'New J. Chem.'
_journal_paper_doi 10.1039/C7NJ00645D
_journal_year 2017
_chemical_absolute_configuration unk
_chemical_formula_moiety '0.5(C120 H100 Cd4 N16 O16)'
_chemical_formula_sum 'C60 H50 Cd2 N8 O8'
_chemical_formula_weight 1235.94
_chemical_name_systematic
;
 ?
;
_space_group_crystal_system monoclinic
_space_group_IT_number 5
_space_group_name_Hall 'C 2y'
_space_group_name_H-M_alt 'C 1 2 1'
_symmetry_Int_Tables_number 5
_symmetry_space_group_name_Hall 'C 2y'
_symmetry_space_group_name_H-M 'C 1 2 1'
_atom_sites_solution_primary direct
_audit_creation_date 2017-06-06
_audit_creation_method
;
Olex2 1.2
(compiled 2017.03.28 svn.r3405 for OlexSys, GUI svn.r5337)
;
_audit_update_record
;
2017-09-12 deposited with the CCDC.
2017-09-12 downloaded from the CCDC.
;
_cell_angle_alpha 90
_cell_angle_beta 132.795(1)
_cell_angle_gamma 90
_cell_formula_units_Z 2
_cell_length_a 17.5339(13)
_cell_length_b 16.7657(12)
_cell_length_c 12.7103(9)
_cell_measurement_reflns_used 7698
_cell_measurement_temperature 296(2)
_cell_measurement_theta_max 30.64
_cell_measurement_theta_min 2.32
_cell_volume 2741.7(3)
_computing_cell_refinement 'Bruker SMART'
_computing_data_collection 'Bruker SMART'
_computing_data_reduction 'Bruker SAINT'
_computing_molecular_graphics 'Olex2 (Dolomanov et al., 2009)'
_computing_publication_material 'Olex2 (Dolomanov et al., 2009)'
_computing_structure_refinement 'olex2.refine (Bourhis et al., 2015)'
_computing_structure_solution 'SIR2004 (Burla et al., 2007)'
_diffrn_ambient_temperature 296.15
_diffrn_measured_fraction_theta_full 0.7769
_diffrn_measured_fraction_theta_max 0.7769
_diffrn_measurement_device_type 'CCD area detector'
_diffrn_measurement_method 'phi and omega scans'
_diffrn_radiation_monochromator graphite
_diffrn_radiation_type 'Mo K\a'
_diffrn_radiation_wavelength 0.71073
_diffrn_reflns_av_R_equivalents 0.0117
_diffrn_reflns_av_unetI/netI 0.0216
_diffrn_reflns_limit_h_max 19
_diffrn_reflns_limit_h_min -21
_diffrn_reflns_limit_k_max 20
_diffrn_reflns_limit_k_min -15
_diffrn_reflns_limit_l_max 15
_diffrn_reflns_limit_l_min -14
_diffrn_reflns_number 7640
_diffrn_reflns_theta_full 26.0000
_diffrn_reflns_theta_max 25.50
_diffrn_reflns_theta_min 3.17
_exptl_absorpt_coefficient_mu 0.839
_exptl_absorpt_correction_T_max 0.8916
_exptl_absorpt_correction_T_min 0.8637
_exptl_absorpt_correction_type none
_exptl_crystal_colour colorless
_exptl_crystal_density_diffrn 1.4970
_exptl_crystal_density_method none
_exptl_crystal_description block
_exptl_crystal_F_000 1249.2953
_exptl_crystal_size_max 0.18
_exptl_crystal_size_mid 0.15
_exptl_crystal_size_min 0.14
_refine_diff_density_max 0.2322
_refine_diff_density_min -0.2592
_refine_diff_density_rms 0.0323
_refine_ls_abs_structure_details 'Flack, H. D. (1983). Acta Cryst. A39, 876-881.'
_refine_ls_abs_structure_Flack 0.022(17)
_refine_ls_d_res_high 0.8255
_refine_ls_d_res_low 6.4331
_refine_ls_goodness_of_fit_ref 1.0334
_refine_ls_hydrogen_treatment constr
_refine_ls_matrix_type full
_refine_ls_number_constraints 47
_refine_ls_number_parameters 353
_refine_ls_number_reflns 3977
_refine_ls_number_restraints 1
_refine_ls_restrained_S_all 1.0334
_refine_ls_R_factor_all 0.0188
_refine_ls_R_factor_gt 0.0180
_refine_ls_shift/su_max 0.1975
_refine_ls_shift/su_mean 0.0295
_refine_ls_structure_factor_coef Fsqd
_refine_ls_weighting_details 'w=1/[\s^2^(Fo^2^)+(0.0348P)^2^+0.5295P] where P=(Fo^2^+2Fc^2^)/3'
_refine_ls_weighting_scheme calc
_refine_ls_wR_factor_gt 0.0507
_refine_ls_wR_factor_ref 0.0515
_reflns_Friedel_coverage 0.540
_reflns_limit_h_max 21
_reflns_limit_h_min -21
_reflns_limit_k_max 20
_reflns_limit_k_min -15
_reflns_limit_l_max 15
_reflns_limit_l_min -15
_reflns_number_gt 3861
_reflns_number_total 3977
_reflns_threshold_expression I>=2u(I)
_cod_data_source_file c7nj00645d2.cif
_cod_data_source_block 3
_cod_original_cell_volume 2741.7(4)
_cod_original_sg_symbol_Hall ' C 2y'
_cod_database_code 7056597
_olex2_refinement_description
;
1. Fixed Uiso
 At 1.2 times of:
  All C(H) groups, All C(H,H) groups
2.a Secondary CH2 refined with riding coordinates:
 C0aa(H0aa,H0ab), C9(H9a,H9b), C14(H14a,H14b)
2.b Aromatic/amide H refined with riding coordinates:
 C4(H4), C5(H5), C6(H6), C8(H8), C11(H11), C12(H12), C16(H16), C17(H17),
 C19(H19), C20(H20), C22(H22), C23(H23), C25(H25), C26(H26), C27(H27), C29(H29),
  C30(H30), C13(H13), C28(H28)
;
_olex2_submission_special_instructions 'No special instructions were received'

loop_
_space_group_symop_id
_space_group_symop_operation_xyz
1 x,y,z
2 -x,y,-z
3 x+1/2,y+1/2,z
4 -x+1/2,y+1/2,-z

loop_
_atom_site_label
_atom_site_type_symbol
_atom_site_fract_x
_atom_site_fract_y
_atom_site_fract_z
_atom_site_U_iso_or_equiv
_atom_site_adp_type
_atom_site_occupancy
_atom_site_site_symmetry_order
_atom_site_refinement_flags_posn
_atom_site_refinement_flags_adp
_atom_site_refinement_flags_occupancy
Cd1 Cd 0.5 0.451733(9) 0.5 0.04152(8) Uani 1.000000 2 S T P
Cd2 Cd 0.5 1.479969(9) 1.0 0.04321(8) Uani 1.000000 2 S T P
N1 N 0.58349(17) 0.53055(14) 0.6930(2) 0.0487(5) Uani 1.000000 1 . . .
C13 C 0.7037(2) 0.6027(2) 0.8862(3) 0.0672(8) Uani 1.000000 1 . . .
C28 C 0.6549(2) 1.3269(3) 0.9142(4) 0.0868(13) Uani 1.000000 1 . . .
N4 N 0.55410(16) 1.40054(15) 0.9227(2) 0.0513(5) Uani 1.000000 1 . . .
O1 O 0.64843(18) 0.46063(16) 0.5175(3) 0.0725(6) Uani 1.000000 1 . . .
O2 O 0.63435(17) 0.35991(13) 0.6088(3) 0.0653(5) Uani 1.000000 1 . . .
O3 O 0.89898(16) 0.07251(14) 0.8278(2) 0.0645(6) Uani 1.000000 1 . . .
O4 O 0.8082(2) -0.03661(16) 0.7496(3) 0.0809(7) Uani 1.000000 1 . . .
C1 C 0.68329(18) 0.39872(15) 0.5876(2) 0.0426(5) Uani 1.000000 1 . . .
C0aa C 0.7882(2) 0.36866(17) 0.6480(3) 0.0550(7) Uani 1.000000 1 . . .
H0aa H 0.8201(2) 0.40932(17) 0.6343(3) 0.0661(8) Uiso 1.000000 1 R . .
H0ab H 0.8329(2) 0.36025(17) 0.7504(3) 0.0661(8) Uiso 1.000000 1 R . .
C1aa C 0.78142(17) 0.29199(17) 0.5796(3) 0.0477(6) Uani 1.000000 1 . . .
C4 C 0.7878(2) 0.2941(2) 0.4761(3) 0.0651(8) Uani 1.000000 1 . . .
H4 H 0.7964(2) 0.3426(2) 0.4497(3) 0.0781(10) Uiso 1.000000 1 R . .
C5 C 0.7815(3) 0.2247(3) 0.4130(4) 0.0749(10) Uani 1.000000 1 . . .
H5 H 0.7859(3) 0.2263(3) 0.3441(4) 0.0898(12) Uiso 1.000000 1 R . .
C6 C 0.7685(2) 0.1522(2) 0.4517(3) 0.0620(8) Uani 1.000000 1 . . .
H6 H 0.7661(2) 0.1055(2) 0.4101(3) 0.0744(9) Uiso 1.000000 1 R . .
C7 C 0.75911(19) 0.14826(17) 0.5519(3) 0.0481(6) Uani 1.000000 1 . . .
C8 C 0.76717(19) 0.21900(17) 0.6153(3) 0.0455(5) Uani 1.000000 1 . . .
H8 H 0.76287(19) 0.21740(17) 0.6843(3) 0.0546(7) Uiso 1.000000 1 R . .
C9 C 0.7364(2) 0.06969(17) 0.5824(3) 0.0516(6) Uani 1.000000 1 . . .
H9a H 0.6744(2) 0.07619(17) 0.5668(3) 0.0619(7) Uiso 1.000000 1 R . .
H9b H 0.7199(2) 0.03150(17) 0.5122(3) 0.0619(7) Uiso 1.000000 1 R . .
C10 C 0.8206(2) 0.03308(16) 0.7310(3) 0.0449(6) Uani 1.000000 1 . . .
C11 C 0.6870(2) 0.5521(2) 0.7909(3) 0.0641(8) Uani 1.000000 1 . . .
H11 H 0.7371(2) 0.5343(2) 0.7908(3) 0.0769(10) Uiso 1.000000 1 R . .
C12 C 0.5405(2) 0.56933(19) 0.7307(3) 0.0485(6) Uani 1.000000 1 . . .
H12 H 0.4704(2) 0.56616(19) 0.6827(3) 0.0581(8) Uiso 1.000000 1 R . .
N2 N 0.61008(19) 0.61409(14) 0.8471(2) 0.0515(5) Uani 1.000000 1 . . .
C14 C 0.5876(3) 0.66679(19) 0.9151(4) 0.0634(8) Uani 1.000000 1 . . .
H14a H 0.5219(3) 0.65113(19) 0.8846(4) 0.0760(10) Uiso 1.000000 1 R . .
H14b H 0.6412(3) 0.65988(19) 1.0182(4) 0.0760(10) Uiso 1.000000 1 R . .
C15 C 0.58214(18) 0.75411(16) 0.8799(3) 0.0441(5) Uani 1.000000 1 . . .
C16 C 0.5879(2) 0.81004(18) 0.9650(3) 0.0508(6) Uani 1.000000 1 . . .
H16 H 0.5964(2) 0.79291(18) 1.0420(3) 0.0610(7) Uiso 1.000000 1 R . .
C17 C 0.5812(2) 0.88968(18) 0.9384(3) 0.0516(6) Uani 1.000000 1 . . .
H17 H 0.5868(2) 0.92571(18) 0.9990(3) 0.0619(7) Uiso 1.000000 1 R . .
C18 C 0.56625(17) 0.91842(17) 0.8225(2) 0.0436(5) Uani 1.000000 1 . . .
C19 C 0.5589(2) 0.86182(18) 0.7360(3) 0.0556(7) Uani 1.000000 1 . . .
H19 H 0.5484(2) 0.87864(18) 0.6572(3) 0.0668(8) Uiso 1.000000 1 R . .
C20 C 0.5670(2) 0.78104(18) 0.7644(3) 0.0562(7) Uani 1.000000 1 . . .
H20 H 0.5621(2) 0.74454(18) 0.7050(3) 0.0674(8) Uiso 1.000000 1 R . .
C21 C 0.55736(17) 1.00504(17) 0.7919(2) 0.0448(5) Uani 1.000000 1 . . .
C22 C 0.5120(2) 1.05687(18) 0.8214(3) 0.0530(6) Uani 1.000000 1 . . .
H22 H 0.4879(2) 1.03684(18) 0.8625(3) 0.0636(8) Uiso 1.000000 1 R . .
C23 C 0.5019(2) 1.13742(19) 0.7912(3) 0.0541(6) Uani 1.000000 1 . . .
H23 H 0.4716(2) 1.17076(19) 0.8125(3) 0.0649(8) Uiso 1.000000 1 R . .
C24 C 0.5368(2) 1.16880(17) 0.7293(3) 0.0460(6) Uani 1.000000 1 . . .
C25 C 0.5824(2) 1.11813(18) 0.7010(3) 0.0535(6) Uani 1.000000 1 . . .
H25 H 0.6068(2) 1.13842(18) 0.6604(3) 0.0643(8) Uiso 1.000000 1 R . .
C26 C 0.5930(2) 1.03732(18) 0.7316(3) 0.0537(6) Uani 1.000000 1 . . .
H26 H 0.6244(2) 1.00438(18) 0.7115(3) 0.0644(7) Uiso 1.000000 1 R . .
C27 C 0.5185(2) 1.25527(18) 0.6832(3) 0.0572(7) Uani 1.000000 1 . . .
H27 H 0.4877(2) 1.27111(18) 0.5915(3) 0.0687(8) Uiso 1.000000 1 R . .
N3 N 0.55371(16) 1.31103(14) 0.7959(2) 0.0490(5) Uani 1.000000 1 . . .
C29 C 0.4969(2) 1.3569(2) 0.8056(3) 0.0494(7) Uani 1.000000 1 . . .
H29 H 0.4247(2) 1.3581(2) 0.7371(3) 0.0592(8) Uiso 1.000000 1 R . .
C30 C 0.6546(2) 1.3805(3) 0.9910(4) 0.0857(13) Uani 1.000000 1 . . .
H30 H 0.7137(2) 1.4013(3) 1.0782(4) 0.1028(16) Uiso 1.000000 1 R . .
H13 H 0.7668(2) 0.6257(2) 0.9641(3) 0.0806(10) Uiso 1.000000 1 R . .
H28 H 0.7131(2) 1.3044(3) 0.9370(4) 0.1042(15) Uiso 1.000000 1 R . .

loop_
_atom_site_aniso_label
_atom_site_aniso_U_11
_atom_site_aniso_U_22
_atom_site_aniso_U_33
_atom_site_aniso_U_12
_atom_site_aniso_U_13
_atom_site_aniso_U_23
Cd1 0.04982(14) 0.02943(14) 0.04649(13) -0.000000 0.03318(12) 0.000000
Cd2 0.04457(13) 0.03161(15) 0.04859(14) -0.000000 0.02973(11) 0.000000
N1 0.0492(11) 0.0425(13) 0.0492(11) -0.0007(9) 0.0314(10) -0.0043(9)
C13 0.0529(15) 0.063(2) 0.0558(16) -0.0055(14) 0.0250(13) -0.0146(15)
C28 0.0437(14) 0.089(3) 0.106(2) -0.0027(16) 0.0425(16) -0.039(2)
N4 0.0430(10) 0.0461(14) 0.0577(12) 0.0025(9) 0.0314(10) -0.0053(10)
O1 0.0772(13) 0.0660(16) 0.0924(15) 0.0307(12) 0.0648(12) 0.0367(13)
O2 0.0744(12) 0.0413(12) 0.0986(14) -0.0023(10) 0.0661(12) 0.0027(11)
O3 0.0551(11) 0.0487(13) 0.0531(11) 0.0012(10) 0.0223(9) 0.0086(9)
O4 0.0829(15) 0.0524(14) 0.0738(13) -0.0039(12) 0.0399(12) 0.0157(11)
C1 0.0462(12) 0.0337(13) 0.0434(12) -0.0034(10) 0.0287(10) -0.0057(10)
C0aa 0.0426(12) 0.0401(15) 0.0616(15) -0.0007(11) 0.0271(12) 0.0039(12)
C1aa 0.0385(11) 0.0413(15) 0.0560(13) 0.0105(10) 0.0292(10) 0.0118(11)
C4 0.0653(16) 0.064(2) 0.0774(18) 0.0177(15) 0.0531(16) 0.0268(16)
C5 0.090(2) 0.085(3) 0.0754(19) 0.018(2) 0.0661(19) 0.0173(19)
C6 0.0720(17) 0.062(2) 0.0633(16) 0.0190(15) 0.0502(15) 0.0058(14)
C7 0.0447(12) 0.0424(15) 0.0470(12) 0.0130(11) 0.0271(11) 0.0076(11)
C8 0.0458(12) 0.0447(15) 0.0465(12) 0.0097(11) 0.0315(10) 0.0073(10)
C9 0.0533(13) 0.0399(15) 0.0503(14) 0.0059(11) 0.0308(12) -0.0001(11)
C10 0.0520(13) 0.0369(14) 0.0508(13) 0.0118(11) 0.0369(12) 0.0064(10)
C11 0.0456(14) 0.063(2) 0.0607(16) 0.0041(13) 0.0271(13) -0.0118(14)
C12 0.0506(14) 0.0392(15) 0.0541(15) -0.0070(13) 0.0350(13) -0.0051(12)
N2 0.0710(14) 0.0344(12) 0.0563(12) -0.0062(10) 0.0460(11) -0.0068(9)
C14 0.105(2) 0.0364(16) 0.0760(18) -0.0142(15) 0.0724(19) -0.0116(13)
C15 0.0473(12) 0.0367(14) 0.0517(12) -0.0094(10) 0.0350(11) -0.0079(10)
C16 0.0675(15) 0.0432(15) 0.0561(13) -0.0047(12) 0.0477(13) -0.0041(11)
C17 0.0663(15) 0.0424(15) 0.0584(14) -0.0008(12) 0.0473(13) -0.0074(12)
C18 0.0410(10) 0.0398(14) 0.0470(11) -0.0024(10) 0.0287(10) -0.0033(10)
C19 0.0719(17) 0.0463(17) 0.0499(13) -0.0032(14) 0.0419(13) -0.0043(12)
C20 0.0779(19) 0.0411(16) 0.0551(14) -0.0065(14) 0.0474(15) -0.0121(12)
C21 0.0419(11) 0.0421(14) 0.0435(11) 0.0019(10) 0.0263(10) -0.0019(10)
C22 0.0593(15) 0.0474(17) 0.0666(16) 0.0027(13) 0.0484(14) 0.0018(13)
C23 0.0629(16) 0.0441(16) 0.0656(15) 0.0083(13) 0.0477(14) -0.0004(13)
C24 0.0478(12) 0.0402(14) 0.0395(11) 0.0025(11) 0.0255(11) -0.0008(10)
C25 0.0713(16) 0.0454(16) 0.0568(14) 0.0038(13) 0.0486(14) 0.0050(12)
C26 0.0654(15) 0.0447(16) 0.0613(15) 0.0070(13) 0.0471(14) 0.0011(12)
C27 0.0731(17) 0.0414(16) 0.0497(14) 0.0073(13) 0.0387(14) 0.0062(11)
N3 0.0489(11) 0.0385(12) 0.0550(11) 0.0027(9) 0.0335(10) 0.0010(9)
C29 0.0412(13) 0.0474(17) 0.0462(13) 0.0071(12) 0.0244(11) -0.0002(12)
C30 0.0391(13) 0.093(3) 0.090(2) -0.0070(16) 0.0300(15) -0.043(2)

loop_
_atom_type_symbol
_atom_type_scat_dispersion_real
_atom_type_scat_dispersion_imag
_atom_type_scat_Cromer_Mann_a1
_atom_type_scat_Cromer_Mann_a2
_atom_type_scat_Cromer_Mann_a3
_atom_type_scat_Cromer_Mann_a4
_atom_type_scat_Cromer_Mann_b1
_atom_type_scat_Cromer_Mann_b2
_atom_type_scat_Cromer_Mann_b3
_atom_type_scat_Cromer_Mann_b4
_atom_type_scat_Cromer_Mann_c
_atom_type_scat_source
_atom_type_scat_dispersion_source
H 0.00000 0.00000 0.49300 0.32291 0.14019 0.04081 10.51090 26.12570 3.14236 57.79970 0.0030380000826 'International Tables Volume C Table 6.1.1.4 (pp. 500-502)' 'Henke, Gullikson and Davis, At. Data and Nucl. Data Tables, 1993, 54, 2'
C 0.00347 0.00161 2.31000 1.02000 1.58860 0.86500 20.84390 10.20750 0.56870 51.65120 0.215599998832 'International Tables Volume C Table 6.1.1.4 (pp. 500-502)' 'Henke, Gullikson and Davis, At. Data and Nucl. Data Tables, 1993, 54, 2'
Cd -0.80532 1.22853 19.22140 17.64440 4.46100 1.60290 0.59460 6.90890 24.70080 87.48250 5.06939983368 'International Tables Volume C Table 6.1.1.4 (pp. 500-502)' 'Henke, Gullikson and Davis, At. Data and Nucl. Data Tables, 1993, 54, 2'
O 0.01158 0.00611 3.04850 2.28680 1.54630 0.86700 13.27710 5.70110 0.32390 32.90890 0.250800013542 'International Tables Volume C Table 6.1.1.4 (pp. 500-502)' 'Henke, Gullikson and Davis, At. Data and Nucl. Data Tables, 1993, 54, 2'
N 0.00653 0.00323 12.21260 3.13220 2.01250 1.16630 0.00570 9.89330 28.99750 0.58260 -11.5290002823 'International Tables Volume C Table 6.1.1.4 (pp. 500-502)' 'Henke, Gullikson and Davis, At. Data and Nucl. Data Tables, 1993, 54, 2'

loop_
_geom_angle_atom_site_label_1
_geom_angle_atom_site_label_2
_geom_angle_atom_site_label_3
_geom_angle
_geom_angle_site_symmetry_1
_geom_angle_site_symmetry_3
N1 Cd1 N1 107.77(12) 2_656 .
O1 Cd1 N1 90.05(9) . .
O1 Cd1 N1 85.85(8) 2_656 .
O1 Cd1 N1 90.05(9) 2_656 2_656
O1 Cd1 N1 85.85(8) . 2_656
O1 Cd1 O1 173.05(12) . 2_656
O2 Cd1 N1 133.28(8) . 2_656
O2 Cd1 N1 95.45(8) 2_656 2_656
O2 Cd1 N1 95.45(8) . .
O2 Cd1 N1 133.28(8) 2_656 .
O2 Cd1 O1 53.45(7) 2_656 2_656
O2 Cd1 O1 132.52(8) . 2_656
O2 Cd1 O1 132.52(8) 2_656 .
O2 Cd1 O1 53.45(7) . .
O2 Cd1 O2 97.07(11) . 2_656
N4 Cd2 N4 106.08(13) . 2_657
O3 Cd2 N4 105.93(9) 3_465 .
O3 Cd2 N4 123.67(8) 3_465 2_657
O3 Cd2 N4 105.93(9) 4_667 2_657
O3 Cd2 N4 123.67(8) 4_667 .
O3 Cd2 O3 92.85(11) 4_667 3_465
C11 N1 Cd1 128.5(2) . .
C12 N1 Cd1 125.66(19) . .
C12 N1 C11 105.7(2) . .
N2 C13 C11 106.8(3) . .
H13 C13 C11 126.59(19) . .
H13 C13 N2 126.59(16) . .
C30 C28 N3 106.9(3) . .
H28 C28 N3 126.53(17) . .
H28 C28 C30 126.53(18) . .
C29 N4 Cd2 127.58(18) . 2_657
C30 N4 Cd2 128.2(2) . 2_657
C30 N4 C29 104.1(2) . .
C1 O1 Cd1 89.36(17) . 2_656
C1 O2 Cd1 95.40(16) . 2_656
C10 O3 Cd2 101.92(18) . 4_637
O2 C1 O1 121.6(2) . .
C0aa C1 O1 118.8(2) . .
C0aa C1 O2 119.6(2) . .
H0aa C0aa C1 108.90(15) . .
H0ab C0aa C1 108.90(15) . .
H0ab C0aa H0aa 107.7 . .
C1aa C0aa C1 113.3(2) . .
C1aa C0aa H0aa 108.90(15) . .
C1aa C0aa H0ab 108.90(14) . .
C4 C1aa C0aa 119.7(3) . .
C8 C1aa C0aa 121.6(2) . .
C8 C1aa C4 118.6(3) . .
H4 C4 C1aa 119.9(2) . .
C5 C4 C1aa 120.1(3) . .
C5 C4 H4 119.94(19) . .
H5 C5 C4 119.89(19) . .
C6 C5 C4 120.2(3) . .
C6 C5 H5 119.89(19) . .
H6 C6 C5 119.45(19) . .
C7 C6 C5 121.1(3) . .
C7 C6 H6 119.45(19) . .
C8 C7 C6 117.6(3) . .
C9 C7 C6 119.7(3) . .
C9 C7 C8 122.7(2) . .
C7 C8 C1aa 122.3(2) . .
H8 C8 C1aa 118.84(16) . .
H8 C8 C7 118.84(16) . .
H9a C9 C7 107.82(15) . .
H9b C9 C7 107.82(15) . .
H9b C9 H9a 107.2 . .
C10 C9 C7 117.9(2) . .
C10 C9 H9a 107.82(15) . .
C10 C9 H9b 107.82(14) . .
O4 C10 O3 122.2(3) . .
C9 C10 O3 120.0(2) . .
C9 C10 O4 117.8(3) . .
C13 C11 N1 109.1(3) . .
H11 C11 N1 125.43(17) . .
H11 C11 C13 125.4(2) . .
H12 C12 N1 124.32(16) . .
N2 C12 N1 111.4(3) . .
N2 C12 H12 124.32(17) . .
C12 N2 C13 106.9(2) . .
C14 N2 C13 127.4(3) . .
C14 N2 C12 125.6(3) . .
H14a C14 N2 108.88(17) . .
H14b C14 N2 108.88(18) . .
H14b C14 H14a 107.7 . .
C15 C14 N2 113.4(2) . .
C15 C14 H14a 108.88(18) . .
C15 C14 H14b 108.88(16) . .
C16 C15 C14 117.9(2) . .
C20 C15 C14 124.0(2) . .
C20 C15 C16 118.0(3) . .
H16 C16 C15 119.25(16) . .
C17 C16 C15 121.5(2) . .
C17 C16 H16 119.25(16) . .
H17 C17 C16 119.25(16) . .
C18 C17 C16 121.5(2) . .
C18 C17 H17 119.25(16) . .
C19 C18 C17 116.7(3) . .
C21 C18 C17 121.7(2) . .
C21 C18 C19 121.6(2) . .
H19 C19 C18 119.25(17) . .
C20 C19 C18 121.5(3) . .
C20 C19 H19 119.25(16) . .
C19 C20 C15 120.7(3) . .
H20 C20 C15 119.64(17) . .
H20 C20 C19 119.64(16) . .
C22 C21 C18 121.2(2) . .
C26 C21 C18 121.4(2) . .
C26 C21 C22 117.4(3) . .
H22 C22 C21 119.18(17) . .
C23 C22 C21 121.6(3) . .
C23 C22 H22 119.18(17) . .
H23 C23 C22 119.80(17) . .
C24 C23 C22 120.4(3) . .
C24 C23 H23 119.80(16) . .
C25 C24 C23 118.3(3) . .
C27 C24 C23 121.6(2) . .
C27 C24 C25 119.9(3) . .
H25 C25 C24 119.29(17) . .
C26 C25 C24 121.4(3) . .
C26 C25 H25 119.29(17) . .
C25 C26 C21 120.8(3) . .
H26 C26 C21 119.59(17) . .
H26 C26 C25 119.59(17) . .
H27 C27 C24 123.25(14) . .
N3 C27 C24 113.5(2) . .
N3 C27 H27 123.25(14) . .
C27 N3 C28 125.3(2) . .
C29 N3 C28 106.3(2) . .
C29 N3 C27 128.5(2) . .
N3 C29 N4 112.6(2) . .
H29 C29 N4 123.70(15) . .
H29 C29 N3 123.70(15) . .
N4 C30 C28 110.1(3) . .
H30 C30 C28 124.93(18) . .
H30 C30 N4 124.93(18) . .

loop_
_geom_bond_atom_site_label_1
_geom_bond_atom_site_label_2
_geom_bond_distance
_geom_bond_site_symmetry_2
Cd1 N1 2.242(2) .
Cd1 N1 2.242(2) 2_656
Cd1 O1 2.461(2) 2_656
Cd1 O1 2.461(2) .
Cd1 O2 2.325(2) .
Cd1 O2 2.325(2) 2_656
Cd2 N4 2.215(2) .
Cd2 N4 2.215(2) 2_657
Cd2 O3 2.251(2) 3_465
Cd2 O3 2.251(2) 4_667
N1 C11 1.379(4) .
N1 C12 1.309(4) .
C13 C11 1.338(5) .
C13 N2 1.367(4) .
C13 H13 0.9300 .
C28 N3 1.362(4) .
C28 C30 1.329(5) .
C28 H28 0.9300 .
N4 C29 1.314(4) .
N4 C30 1.376(4) .
O1 C1 1.227(3) .
O2 C1 1.243(3) .
O3 C10 1.242(4) .
O4 C10 1.240(4) .
C1 C0aa 1.520(4) .
C0aa H0aa 0.9700 .
C0aa H0ab 0.9700 .
C0aa C1aa 1.510(4) .
C1aa C4 1.396(4) .
C1aa C8 1.386(4) .
C4 H4 0.9300 .
C4 C5 1.375(6) .
C5 H5 0.9300 .
C5 C6 1.386(5) .
C6 H6 0.9300 .
C6 C7 1.392(4) .
C7 C8 1.386(4) .
C7 C9 1.502(4) .
C8 H8 0.9300 .
C9 H9a 0.9700 .
C9 H9b 0.9700 .
C9 C10 1.528(4) .
C11 H11 0.9300 .
C12 H12 0.9300 .
C12 N2 1.338(4) .
N2 C14 1.464(4) .
C14 H14a 0.9700 .
C14 H14b 0.9700 .
C14 C15 1.515(4) .
C15 C16 1.383(4) .
C15 C20 1.377(4) .
C16 H16 0.9300 .
C16 C17 1.363(4) .
C17 H17 0.9300 .
C17 C18 1.396(4) .
C18 C19 1.391(4) .
C18 C21 1.484(4) .
C19 H19 0.9300 .
C19 C20 1.384(4) .
C20 H20 0.9300 .
C21 C22 1.390(4) .
C21 C26 1.386(4) .
C22 H22 0.9300 .
C22 C23 1.382(4) .
C23 H23 0.9300 .
C23 C24 1.386(4) .
C24 C25 1.373(4) .
C24 C27 1.514(4) .
C25 H25 0.9300 .
C25 C26 1.387(4) .
C26 H26 0.9300 .
C27 H27 0.9300 .
C27 N3 1.451(4) .
N3 C29 1.329(4) .
C29 H29 0.9300 .
C30 H30 0.9300 .
